data_2221598
loop_
_publ_author_name
'Schulz, Martin'
'Kloubert, Tobias'
'G\"orls, Helmar'
'Westerhausen, Matthias'

_publ_section_title
;
 1-Nitro-2,3-di-2-pyridyl-2,3-dihydroindolizine
;
_journal_coeditor_code BT2909
_journal_issue 5
_journal_name_full 'Acta Crystallographica Section E'
_journal_page_first o957
_journal_paper_doi 10.1107/S1600536809011842
_journal_volume 65
_journal_year 2009
_chemical_formula_iupac 'C18 H14 N4 O2'
_chemical_formula_moiety 'C18 H14 N4 O2'
_chemical_formula_sum 'C18 H14 N4 O2'
_chemical_formula_weight 318.33
_chemical_name_systematic
;
1-Nitro-2,3-di-2-pyridyl-2,3-dihydroindolizine
;
_space_group_IT_number 15
_symmetry_cell_setting monoclinic
_symmetry_space_group_name_Hall '-C 2yc'
_symmetry_space_group_name_H-M 'C 1 2/c 1'
_atom_sites_solution_hydrogens geom
_atom_sites_solution_primary direct
_atom_sites_solution_secondary difmap
_audit_creation_method SHELXL-97
_cell_angle_alpha 90.00
_cell_angle_beta 131.408(4)
_cell_angle_gamma 90.00
_cell_formula_units_Z 8
_cell_length_a 28.0688(19)
_cell_length_b 7.9672(6)
_cell_length_c 21.1859(15)
_cell_measurement_reflns_used 10925
_cell_measurement_temperature 183(2)
_cell_measurement_theta_max 27.48
_cell_measurement_theta_min 2.56
_cell_volume 3553.4(5)
_computing_cell_refinement 'DENZO (Otwinowski & Minor, 1997)'
_computing_data_collection 'COLLECT (Nonius, 1998)'
_computing_data_reduction
;DENZO (Otwinowski & Minor, 1997) and the SQUEEZE option
(Sluis & Spek, 1990) in PLATON (Spek, 2009)
;
_computing_molecular_graphics 'SHELXTL/PC (Sheldrick, 2008)'
_computing_publication_material 'SHELXL97 (Sheldrick, 2008)'
_computing_structure_refinement 'SHELXL97 (Sheldrick, 2008)'
_computing_structure_solution 'SHELXS97 (Sheldrick, 2008)'
_diffrn_ambient_temperature 183(2)
_diffrn_measured_fraction_theta_full 0.985
_diffrn_measured_fraction_theta_max 0.985
_diffrn_measurement_device_type 'Nonius KappaCCD'
_diffrn_measurement_method '\f and \w'
_diffrn_radiation_monochromator graphite
_diffrn_radiation_source 'fine-focus sealed tube'
_diffrn_radiation_type MoK\a
_diffrn_radiation_wavelength 0.71073
_diffrn_reflns_av_R_equivalents 0.0569
_diffrn_reflns_av_sigmaI/netI 0.0617
_diffrn_reflns_limit_h_max 36
_diffrn_reflns_limit_h_min -36
_diffrn_reflns_limit_k_max 8
_diffrn_reflns_limit_k_min -10
_diffrn_reflns_limit_l_max 27
_diffrn_reflns_limit_l_min -22
_diffrn_reflns_number 10925
_diffrn_reflns_theta_full 27.48
_diffrn_reflns_theta_max 27.48
_diffrn_reflns_theta_min 2.56
_exptl_absorpt_coefficient_mu 0.083
_exptl_absorpt_correction_type none
_exptl_crystal_colour 'light yellow'
_exptl_crystal_density_diffrn 1.219
_exptl_crystal_density_method 'not measured'
_exptl_crystal_description prism
_exptl_crystal_F_000 1364
_exptl_crystal_size_max 0.06
_exptl_crystal_size_mid 0.06
_exptl_crystal_size_min 0.05
_refine_diff_density_max 0.280
_refine_diff_density_min -0.262
_refine_ls_extinction_method none
_refine_ls_goodness_of_fit_ref 0.735
_refine_ls_hydrogen_treatment constr
_refine_ls_matrix_type full
_refine_ls_number_parameters 217
_refine_ls_number_reflns 4021
_refine_ls_number_restraints 0
_refine_ls_restrained_S_all 0.735
_refine_ls_R_factor_all 0.1005
_refine_ls_R_factor_gt 0.0645
_refine_ls_shift/su_max 0.000
_refine_ls_shift/su_mean 0.000
_refine_ls_structure_factor_coef Fsqd
_refine_ls_weighting_details 'calc w=1/[\s^2^(Fo^2^)+(0.1821P)^2^+4.6408P] where P=(Fo^2^+2Fc^2^)/3'
_refine_ls_weighting_scheme calc
_refine_ls_wR_factor_gt 0.1856
_refine_ls_wR_factor_ref 0.2164
_reflns_number_gt 2564
_reflns_number_total 4021
_reflns_threshold_expression I>2\s(I)
_cod_data_source_file bt2909.cif
_cod_data_source_block I
_cod_original_cell_volume 3553.4(4)
_cod_original_sg_symbol_H-M 'C 2/c'
_cod_database_code 2221598
_cod_database_fobs_code 2221598

loop_
_symmetry_equiv_pos_as_xyz
'x, y, z'
'-x, y, -z+1/2'
'x+1/2, y+1/2, z'
'-x+1/2, y+1/2, -z+1/2'
'-x, -y, -z'
'x, -y, z-1/2'
'-x+1/2, -y+1/2, -z'
'x+1/2, -y+1/2, z-1/2'

loop_
_atom_site_type_symbol
_atom_site_label
_atom_site_fract_x
_atom_site_fract_y
_atom_site_fract_z
_atom_site_U_iso_or_equiv
_atom_site_adp_type
_atom_site_calc_flag
_atom_site_refinement_flags
_atom_site_occupancy
_atom_site_disorder_assembly
_atom_site_disorder_group
O O1 0.17598(9) 1.2960(2) 0.14775(13) 0.0452(5) Uani d . 1 . .
O O2 0.16787(9) 1.2549(2) 0.03788(12) 0.0485(5) Uani d . 1 . .
N N1 0.17260(9) 1.1975(2) 0.09773(14) 0.0371(5) Uani d . 1 . .
N N2 0.17010(8) 0.7804(2) 0.15264(11) 0.0298(4) Uani d . 1 . .
N N3 0.04544(10) 0.8231(3) -0.00295(16) 0.0518(6) Uani d . 1 . .
N N4 0.27897(9) 0.8055(3) 0.13515(12) 0.0357(5) Uani d . 1 . .
C C1 0.17419(10) 1.0305(3) 0.10757(14) 0.0325(5) Uani d . 1 . .
C C2 0.17024(10) 0.9055(3) 0.05051(14) 0.0323(5) Uani d . 1 . .
H H2A 0.1348 0.9368 -0.0097 0.039 Uiso calc R 1 . .
C C3 0.15344(10) 0.7422(3) 0.07139(14) 0.0320(5) Uani d . 1 . .
H H3A 0.1790 0.6456 0.0776 0.038 Uiso calc R 1 . .
C C4 0.17739(10) 0.9488(3) 0.16928(13) 0.0309(5) Uani d . 1 . .
C C5 0.18579(10) 1.0032(3) 0.23890(14) 0.0338(5) Uani d . 1 . .
H H5A 0.1914 1.1190 0.2528 0.041 Uiso calc R 1 . .
C C6 0.18587(11) 0.8876(3) 0.28665(15) 0.0395(6) Uani d . 1 . .
H H6A 0.1912 0.9242 0.3337 0.047 Uiso calc R 1 . .
C C7 0.17820(12) 0.7160(3) 0.26747(16) 0.0408(6) Uani d . 1 . .
H H7A 0.1781 0.6365 0.3008 0.049 Uiso calc R 1 . .
C C8 0.17096(11) 0.6654(3) 0.20010(15) 0.0349(5) Uani d . 1 . .
H H8A 0.1665 0.5496 0.1866 0.042 Uiso calc R 1 . .
C C9 0.08294(11) 0.7031(3) 0.00711(14) 0.0344(5) Uani d . 1 . .
C C10 0.06039(11) 0.5554(3) -0.03744(15) 0.0385(6) Uani d . 1 . .
H H10A 0.0886 0.4714 -0.0278 0.046 Uiso calc R 1 . .
C C11 -0.00528(12) 0.5328(3) -0.09736(17) 0.0473(7) Uani d . 1 . .
H H11A -0.0227 0.4328 -0.1299 0.057 Uiso calc R 1 . .
C C12 -0.04402(12) 0.6548(4) -0.10870(16) 0.0451(6) Uani d . 1 . .
H H12A -0.0889 0.6421 -0.1494 0.054 Uiso calc R 1 . .
C C13 -0.01697(13) 0.7973(4) -0.0600(2) 0.0525(7) Uani d . 1 . .
H H13A -0.0443 0.8817 -0.0675 0.063 Uiso calc R 1 . .
C C14 0.23253(10) 0.8989(3) 0.06895(13) 0.0317(5) Uani d . 1 . .
C C15 0.24114(12) 0.9906(3) 0.02183(15) 0.0394(6) Uani d . 1 . .
H H15A 0.2071 1.0545 -0.0250 0.047 Uiso calc R 1 . .
C C16 0.29952(13) 0.9886(3) 0.04343(17) 0.0444(6) Uani d . 1 . .
H H16A 0.3066 1.0520 0.0123 0.053 Uiso calc R 1 . .
C C17 0.34797(12) 0.8915(3) 0.11200(17) 0.0437(6) Uani d . 1 . .
H H17A 0.3887 0.8865 0.1286 0.052 Uiso calc R 1 . .
C C18 0.33500(12) 0.8037(3) 0.15471(16) 0.0401(6) Uani d . 1 . .
H H18A 0.3680 0.7373 0.2013 0.048 Uiso calc R 1 . .

loop_
_atom_site_aniso_label
_atom_site_aniso_U_11
_atom_site_aniso_U_22
_atom_site_aniso_U_33
_atom_site_aniso_U_12
_atom_site_aniso_U_13
_atom_site_aniso_U_23
O1 0.0509(11) 0.0294(9) 0.0678(12) 0.0003(7) 0.0446(10) -0.0052(8)
O2 0.0574(12) 0.0393(10) 0.0642(12) 0.0097(8) 0.0467(11) 0.0178(9)
N1 0.0373(11) 0.0281(10) 0.0527(12) 0.0046(8) 0.0327(10) 0.0056(9)
N2 0.0270(9) 0.0276(10) 0.0322(9) -0.0005(7) 0.0185(8) 0.0000(7)
N3 0.0335(11) 0.0431(13) 0.0634(14) 0.0014(9) 0.0254(11) -0.0136(11)
N4 0.0336(10) 0.0381(11) 0.0356(10) -0.0006(8) 0.0229(9) 0.0012(8)
C1 0.0313(11) 0.0288(12) 0.0382(12) 0.0004(9) 0.0233(10) 0.0015(9)
C2 0.0326(11) 0.0305(12) 0.0303(10) 0.0002(9) 0.0193(10) 0.0020(9)
C3 0.0313(11) 0.0285(11) 0.0366(11) 0.0008(9) 0.0226(10) -0.0028(9)
C4 0.0253(10) 0.0260(11) 0.0363(11) 0.0020(8) 0.0182(9) 0.0006(9)
C5 0.0335(11) 0.0298(12) 0.0377(12) 0.0009(9) 0.0234(10) -0.0031(9)
C6 0.0384(13) 0.0440(15) 0.0386(12) 0.0032(10) 0.0266(11) 0.0006(10)
C7 0.0402(13) 0.0415(14) 0.0443(13) 0.0045(10) 0.0295(12) 0.0092(11)
C8 0.0333(12) 0.0282(12) 0.0420(12) 0.0001(9) 0.0244(11) 0.0026(10)
C9 0.0324(12) 0.0328(12) 0.0371(12) 0.0001(9) 0.0226(10) -0.0013(9)
C10 0.0377(12) 0.0325(13) 0.0449(13) -0.0023(10) 0.0272(11) -0.0042(10)
C11 0.0372(13) 0.0426(15) 0.0526(15) -0.0113(11) 0.0256(12) -0.0134(12)
C12 0.0303(12) 0.0531(16) 0.0452(14) -0.0063(11) 0.0221(11) -0.0039(12)
C13 0.0345(13) 0.0471(16) 0.0651(17) 0.0043(11) 0.0284(13) -0.0086(13)
C14 0.0352(12) 0.0307(12) 0.0305(10) -0.0021(9) 0.0223(10) -0.0032(9)
C15 0.0469(14) 0.0398(14) 0.0369(12) 0.0043(11) 0.0299(12) 0.0055(10)
C16 0.0566(16) 0.0427(15) 0.0532(15) -0.0055(12) 0.0445(14) -0.0008(12)
C17 0.0408(13) 0.0468(15) 0.0539(15) -0.0062(11) 0.0357(13) -0.0068(12)
C18 0.0357(12) 0.0430(14) 0.0410(13) 0.0024(10) 0.0252(11) 0.0015(10)

loop_
_atom_type_symbol
_atom_type_description
_atom_type_scat_dispersion_real
_atom_type_scat_dispersion_imag
_atom_type_scat_source
C C 0.0033 0.0016 'International Tables Vol C Tables 4.2.6.8 and 6.1.1.4'
H H 0.0000 0.0000 'International Tables Vol C Tables 4.2.6.8 and 6.1.1.4'
N N 0.0061 0.0033 'International Tables Vol C Tables 4.2.6.8 and 6.1.1.4'
O O 0.0106 0.0060 'International Tables Vol C Tables 4.2.6.8 and 6.1.1.4'

loop_
_geom_angle_atom_site_label_1
_geom_angle_atom_site_label_2
_geom_angle_atom_site_label_3
_geom_angle_site_symmetry_1
_geom_angle_site_symmetry_3
_geom_angle
_geom_angle_publ_flag
O1 N1 O2 . . 120.7(2) ?
O1 N1 C1 . . 120.4(2) ?
O2 N1 C1 . . 118.9(2) ?
C8 N2 C4 . . 123.25(19) ?
C8 N2 C3 . . 124.12(19) ?
C4 N2 C3 . . 112.24(18) ?
C13 N3 C9 . . 117.5(2) ?
C18 N4 C14 . . 117.4(2) ?
N1 C1 C4 . . 125.2(2) ?
N1 C1 C2 . . 123.4(2) ?
C4 C1 C2 . . 111.29(19) ?
C1 C2 C14 . . 110.71(18) ?
C1 C2 C3 . . 101.58(17) ?
C14 C2 C3 . . 114.49(18) ?
C1 C2 H2A . . 109.9 ?
C14 C2 H2A . . 109.9 ?
C3 C2 H2A . . 109.9 ?
N2 C3 C9 . . 107.82(17) ?
N2 C3 C2 . . 103.72(17) ?
C9 C3 C2 . . 112.33(18) ?
N2 C3 H3A . . 110.9 ?
C9 C3 H3A . . 110.9 ?
C2 C3 H3A . . 110.9 ?
N2 C4 C5 . . 117.9(2) ?
N2 C4 C1 . . 107.89(19) ?
C5 C4 C1 . . 134.2(2) ?
C6 C5 C4 . . 119.2(2) ?
C6 C5 H5A . . 120.4 ?
C4 C5 H5A . . 120.4 ?
C5 C6 C7 . . 121.2(2) ?
C5 C6 H6A . . 119.4 ?
C7 C6 H6A . . 119.4 ?
C8 C7 C6 . . 118.7(2) ?
C8 C7 H7A . . 120.7 ?
C6 C7 H7A . . 120.7 ?
C7 C8 N2 . . 119.8(2) ?
C7 C8 H8A . . 120.1 ?
N2 C8 H8A . . 120.1 ?
N3 C9 C10 . . 123.3(2) ?
N3 C9 C3 . . 114.8(2) ?
C10 C9 C3 . . 121.8(2) ?
C9 C10 C11 . . 117.9(2) ?
C9 C10 H10A . . 121.1 ?
C11 C10 H10A . . 121.1 ?
C12 C11 C10 . . 119.4(2) ?
C12 C11 H11A . . 120.3 ?
C10 C11 H11A . . 120.3 ?
C11 C12 C13 . . 118.6(2) ?
C11 C12 H12A . . 120.7 ?
C13 C12 H12A . . 120.7 ?
N3 C13 C12 . . 123.4(2) ?
N3 C13 H13A . . 118.3 ?
C12 C13 H13A . . 118.3 ?
N4 C14 C15 . . 122.4(2) ?
N4 C14 C2 . . 116.42(19) ?
C15 C14 C2 . . 121.2(2) ?
C16 C15 C14 . . 119.4(2) ?
C16 C15 H15A . . 120.3 ?
C14 C15 H15A . . 120.3 ?
C15 C16 C17 . . 118.6(2) ?
C15 C16 H16A . . 120.7 ?
C17 C16 H16A . . 120.7 ?
C18 C17 C16 . . 118.0(2) ?
C18 C17 H17A . . 121.0 ?
C16 C17 H17A . . 121.0 ?
N4 C18 C17 . . 124.2(2) ?
N4 C18 H18A . . 117.9 ?
C17 C18 H18A . . 117.9 ?

loop_
_geom_bond_atom_site_label_1
_geom_bond_atom_site_label_2
_geom_bond_site_symmetry_2
_geom_bond_distance
_geom_bond_publ_flag
O1 N1 . 1.271(3) ?
O2 N1 . 1.269(3) ?
N1 C1 . 1.342(3) ?
N2 C8 . 1.349(3) ?
N2 C4 . 1.367(3) ?
N2 C3 . 1.487(3) ?
N3 C13 . 1.331(3) ?
N3 C9 . 1.331(3) ?
N4 C18 . 1.335(3) ?
N4 C14 . 1.342(3) ?
C1 C4 . 1.410(3) ?
C1 C2 . 1.513(3) ?
C2 C14 . 1.519(3) ?
C2 C3 . 1.545(3) ?
C2 H2A . 1.0000 ?
C3 C9 . 1.517(3) ?
C3 H3A . 1.0000 ?
C4 C5 . 1.400(3) ?
C5 C6 . 1.367(3) ?
C5 H5A . 0.9500 ?
C6 C7 . 1.402(4) ?
C6 H6A . 0.9500 ?
C7 C8 . 1.363(4) ?
C7 H7A . 0.9500 ?
C8 H8A . 0.9500 ?
C9 C10 . 1.373(3) ?
C10 C11 . 1.395(3) ?
C10 H10A . 0.9500 ?
C11 C12 . 1.356(4) ?
C11 H11A . 0.9500 ?
C12 C13 . 1.377(4) ?
C12 H12A . 0.9500 ?
C13 H13A . 0.9500 ?
C14 C15 . 1.381(3) ?
C15 C16 . 1.380(4) ?
C15 H15A . 0.9500 ?
C16 C17 . 1.394(4) ?
C16 H16A . 0.9500 ?
C17 C18 . 1.370(4) ?
C17 H17A . 0.9500 ?
C18 H18A . 0.9500 ?

loop_
_geom_torsion_atom_site_label_1
_geom_torsion_atom_site_label_2
_geom_torsion_atom_site_label_3
_geom_torsion_atom_site_label_4
_geom_torsion_site_symmetry_1
_geom_torsion_site_symmetry_2
_geom_torsion_site_symmetry_3
_geom_torsion_site_symmetry_4
_geom_torsion
_geom_torsion_publ_flag
O1 N1 C1 C4 . . . . 2.2(3) ?
O2 N1 C1 C4 . . . . -178.0(2) ?
O1 N1 C1 C2 . . . . 179.84(19) ?
O2 N1 C1 C2 . . . . -0.4(3) ?
N1 C1 C2 C14 . . . . 74.7(3) ?
C4 C1 C2 C14 . . . . -107.4(2) ?
N1 C1 C2 C3 . . . . -163.3(2) ?
C4 C1 C2 C3 . . . . 14.6(2) ?
C8 N2 C3 C9 . . . . 69.8(3) ?
C4 N2 C3 C9 . . . . -103.2(2) ?
C8 N2 C3 C2 . . . . -170.94(19) ?
C4 N2 C3 C2 . . . . 16.1(2) ?
C1 C2 C3 N2 . . . . -17.3(2) ?
C14 C2 C3 N2 . . . . 102.0(2) ?
C1 C2 C3 C9 . . . . 98.8(2) ?
C14 C2 C3 C9 . . . . -141.83(19) ?
C8 N2 C4 C5 . . . . -0.3(3) ?
C3 N2 C4 C5 . . . . 172.68(18) ?
C8 N2 C4 C1 . . . . 179.81(18) ?
C3 N2 C4 C1 . . . . -7.2(2) ?
N1 C1 C4 N2 . . . . 172.5(2) ?
C2 C1 C4 N2 . . . . -5.3(2) ?
N1 C1 C4 C5 . . . . -7.3(4) ?
C2 C1 C4 C5 . . . . 174.8(2) ?
N2 C4 C5 C6 . . . . -0.5(3) ?
C1 C4 C5 C6 . . . . 179.3(2) ?
C4 C5 C6 C7 . . . . 0.5(3) ?
C5 C6 C7 C8 . . . . 0.4(4) ?
C6 C7 C8 N2 . . . . -1.2(3) ?
C4 N2 C8 C7 . . . . 1.3(3) ?
C3 N2 C8 C7 . . . . -170.9(2) ?
C13 N3 C9 C10 . . . . -0.8(4) ?
C13 N3 C9 C3 . . . . 178.4(2) ?
N2 C3 C9 N3 . . . . 56.2(3) ?
C2 C3 C9 N3 . . . . -57.5(3) ?
N2 C3 C9 C10 . . . . -124.6(2) ?
C2 C3 C9 C10 . . . . 121.8(2) ?
N3 C9 C10 C11 . . . . 1.4(4) ?
C3 C9 C10 C11 . . . . -177.8(2) ?
C9 C10 C11 C12 . . . . -0.7(4) ?
C10 C11 C12 C13 . . . . -0.4(4) ?
C9 N3 C13 C12 . . . . -0.5(5) ?
C11 C12 C13 N3 . . . . 1.0(5) ?
C18 N4 C14 C15 . . . . 0.1(3) ?
C18 N4 C14 C2 . . . . -177.2(2) ?
C1 C2 C14 N4 . . . . 80.8(2) ?
C3 C2 C14 N4 . . . . -33.3(3) ?
C1 C2 C14 C15 . . . . -96.5(2) ?
C3 C2 C14 C15 . . . . 149.4(2) ?
N4 C14 C15 C16 . . . . -0.7(4) ?
C2 C14 C15 C16 . . . . 176.4(2) ?
C14 C15 C16 C17 . . . . 0.8(4) ?
C15 C16 C17 C18 . . . . -0.4(4) ?
C14 N4 C18 C17 . . . . 0.4(4) ?
C16 C17 C18 N4 . . . . -0.3(4) ?
